data_4342117
loop_
_publ_author_name
'Santoro, Amedeo'
'Kershaw Cook, Laurence J.'
'Kulmaczewski, Rafal'
'Barrett, Simon A.'
'Cespedes, Oscar'
'Halcrow, Malcolm A.'

_publ_section_title
;
 Iron(II) Complexes of Tridentate Indazolylpyridine Ligands: Enhanced
 Spin-Crossover Hysteresis and Ligand-Based Fluorescence.
;
_journal_issue 2
_journal_name_full 'Inorganic chemistry'
_journal_page_first 682
_journal_page_last 693
_journal_paper_doi 10.1021/ic502726q
_journal_volume 54
_journal_year 2015
_chemical_formula_moiety 'C12 H8 F N3'
_chemical_formula_sum 'C12 H8 F N3'
_chemical_formula_weight 213.21
_chemical_name_systematic
; 
2-Fluoro-6-(indazol-2-yl)pyridine - form 1
;
_space_group_IT_number 2
_symmetry_cell_setting triclinic
_symmetry_space_group_name_Hall '-P 1'
_symmetry_space_group_name_H-M 'P -1'
_atom_sites_solution_hydrogens geom
_atom_sites_solution_primary direct
_atom_sites_solution_secondary difmap
_audit_creation_method SHELXL-97
_cell_angle_alpha 78.888(5)
_cell_angle_beta 82.261(5)
_cell_angle_gamma 64.157(7)
_cell_formula_units_Z 2
_cell_length_a 6.7286(4)
_cell_length_b 7.0923(5)
_cell_length_c 11.2194(7)
_cell_measurement_reflns_used 2316
_cell_measurement_temperature 120(2)
_cell_measurement_theta_max 73.49
_cell_measurement_theta_min 6.98
_cell_volume 472.05(6)
_computing_cell_refinement 'CrysAlisPro, Agilent Technologies'
_computing_data_collection 'CrysAlisPro, Agilent Technologies'
_computing_data_reduction 'CrysAlisPro, Agilent Technologies'
_computing_molecular_graphics 'XSEED (Barbour, 2001)'
_computing_publication_material 'local program'
_computing_structure_refinement 'SHELXL-97 (Sheldrick, 1997)'
_computing_structure_solution 'SHELXS-97 (Sheldrick, 1990)'
_diffrn_ambient_temperature 120(2)
_diffrn_detector_area_resol_mean 5.3095
_diffrn_measured_fraction_theta_full 0.925
_diffrn_measured_fraction_theta_max 0.925
_diffrn_measurement_device_type 'SuperNova, Dual, Cu at zero, Atlas'
_diffrn_measurement_method '\w scans'
_diffrn_radiation_monochromator mirror
_diffrn_radiation_source 'SuperNova (Cu) X-ray Source'
_diffrn_radiation_type CuK\a
_diffrn_radiation_wavelength 1.54184
_diffrn_reflns_av_R_equivalents 0.0262
_diffrn_reflns_av_sigmaI/netI 0.0293
_diffrn_reflns_limit_h_max 8
_diffrn_reflns_limit_h_min -7
_diffrn_reflns_limit_k_max 7
_diffrn_reflns_limit_k_min -8
_diffrn_reflns_limit_l_max 13
_diffrn_reflns_limit_l_min -13
_diffrn_reflns_number 3417
_diffrn_reflns_theta_full 73.72
_diffrn_reflns_theta_max 73.72
_diffrn_reflns_theta_min 4.02
_diffrn_standards_decay_% 0
_diffrn_standards_interval_count 0
_diffrn_standards_interval_time 0
_diffrn_standards_number 0
_exptl_absorpt_coefficient_mu 0.890
_exptl_absorpt_correction_T_max 1.000
_exptl_absorpt_correction_T_min 0.517
_exptl_absorpt_correction_type multi-scan
_exptl_absorpt_process_details
; 
CrysAlisPro, Agilent Technologies,
Version 1.171.36.24 (release 03-12-2012 CrysAlis171 .NET)
Empirical absorption correction using spherical harmonics,
 implemented in SCALE3 ABSPACK scaling algorithm.
;
_exptl_crystal_colour colourless
_exptl_crystal_density_diffrn 1.500
_exptl_crystal_density_method 'not measured'
_exptl_crystal_description 'rectangular prism'
_exptl_crystal_F_000 220
_exptl_crystal_size_max 0.24
_exptl_crystal_size_mid 0.16
_exptl_crystal_size_min 0.11
_refine_diff_density_max 0.353
_refine_diff_density_min -0.302
_refine_diff_density_rms 0.054
_refine_ls_extinction_method none
_refine_ls_goodness_of_fit_ref 1.080
_refine_ls_hydrogen_treatment refxyz
_refine_ls_matrix_type full
_refine_ls_number_parameters 169
_refine_ls_number_reflns 1763
_refine_ls_number_restraints 0
_refine_ls_restrained_S_all 1.080
_refine_ls_R_factor_all 0.0455
_refine_ls_R_factor_gt 0.0438
_refine_ls_shift/su_max 0.000
_refine_ls_shift/su_mean 0.000
_refine_ls_structure_factor_coef Fsqd
_refine_ls_weighting_details 'calc w=1/[\s^2^(Fo^2^)+(0.0775P)^2^+0.0861P] where P=(Fo^2^+2Fc^2^)/3'
_refine_ls_weighting_scheme calc
_refine_ls_wR_factor_gt 0.1176
_refine_ls_wR_factor_ref 0.1200
_reflns_number_gt 1646
_reflns_number_total 1763
_reflns_threshold_expression >2sigma(I)
_cod_data_source_file ic502726q_si_002.cif
_cod_data_source_block lkc286_2
_cod_depositor_comments 'Adding full bibliography for 4342113--4342126.cif.'
_cod_original_cell_volume 472.05(5)
_cod_database_code 4342117

loop_
_symmetry_equiv_pos_as_xyz
'x, y, z'
'-x, -y, -z'

loop_
_atom_site_label
_atom_site_type_symbol
_atom_site_fract_x
_atom_site_fract_y
_atom_site_fract_z
_atom_site_U_iso_or_equiv
_atom_site_adp_type
_atom_site_occupancy
_atom_site_symmetry_multiplicity
_atom_site_calc_flag
N1 N 0.29370(18) 0.76436(17) 0.27801(10) 0.0209(3) Uani 1 1 d
C2 C 0.3825(2) 0.77581(18) 0.37483(12) 0.0180(3) Uani 1 1 d
C3 C 0.5706(2) 0.8105(2) 0.36983(12) 0.0205(3) Uani 1 1 d
H3 H 0.628(3) 0.821(2) 0.4405(16) 0.025 Uiso 1 1 d
C4 C 0.6761(2) 0.8323(2) 0.25595(12) 0.0220(3) Uani 1 1 d
H4 H 0.806(3) 0.855(2) 0.2485(15) 0.026 Uiso 1 1 d
C5 C 0.5887(2) 0.8218(2) 0.15370(12) 0.0235(3) Uani 1 1 d
H5 H 0.662(3) 0.837(3) 0.0731(17) 0.028 Uiso 1 1 d
C6 C 0.3993(2) 0.7879(2) 0.17359(12) 0.0237(3) Uani 1 1 d
N7 N 0.26719(17) 0.74972(15) 0.48773(9) 0.0174(3) Uani 1 1 d
N8 N 0.34340(18) 0.75940(16) 0.59212(9) 0.0191(3) Uani 1 1 d
C9 C 0.1950(2) 0.73260(18) 0.67852(11) 0.0178(3) Uani 1 1 d
C10 C 0.1950(2) 0.72748(19) 0.80621(11) 0.0206(3) Uani 1 1 d
H10 H 0.316(3) 0.746(2) 0.8376(15) 0.025 Uiso 1 1 d
C11 C 0.0273(2) 0.6980(2) 0.87798(12) 0.0224(3) Uani 1 1 d
H11 H 0.023(3) 0.693(3) 0.9681(16) 0.027 Uiso 1 1 d
C12 C -0.1428(2) 0.6716(2) 0.82873(12) 0.0223(3) Uani 1 1 d
H12 H -0.255(3) 0.649(3) 0.8838(16) 0.027 Uiso 1 1 d
C13 C -0.1468(2) 0.6756(2) 0.70635(12) 0.0206(3) Uani 1 1 d
H13 H -0.266(3) 0.661(3) 0.6751(15) 0.025 Uiso 1 1 d
C14 C 0.0250(2) 0.70705(18) 0.62925(11) 0.0182(3) Uani 1 1 d
C15 C 0.0799(2) 0.71836(19) 0.50508(11) 0.0187(3) Uani 1 1 d
H15 H 0.010(3) 0.705(2) 0.4425(16) 0.022 Uiso 1 1 d
F16 F 0.30815(16) 0.77674(15) 0.07619(7) 0.0358(3) Uani 1 1 d

loop_
_atom_site_aniso_label
_atom_site_aniso_U_11
_atom_site_aniso_U_22
_atom_site_aniso_U_33
_atom_site_aniso_U_23
_atom_site_aniso_U_13
_atom_site_aniso_U_12
N1 0.0210(6) 0.0229(5) 0.0185(6) -0.0047(4) -0.0041(4) -0.0075(5)
C2 0.0163(7) 0.0161(6) 0.0179(6) -0.0040(4) -0.0028(5) -0.0025(5)
C3 0.0179(7) 0.0210(6) 0.0202(6) -0.0044(5) -0.0042(5) -0.0046(5)
C4 0.0179(7) 0.0197(6) 0.0247(7) -0.0034(5) -0.0010(5) -0.0045(5)
C5 0.0238(8) 0.0223(6) 0.0192(6) -0.0043(5) 0.0010(5) -0.0050(6)
C6 0.0266(8) 0.0251(6) 0.0183(6) -0.0062(5) -0.0047(5) -0.0078(6)
N7 0.0157(6) 0.0194(5) 0.0157(5) -0.0041(4) -0.0043(4) -0.0046(4)
N8 0.0186(6) 0.0229(5) 0.0163(5) -0.0048(4) -0.0056(4) -0.0072(5)
C9 0.0159(7) 0.0167(6) 0.0182(6) -0.0039(5) -0.0041(5) -0.0030(5)
C10 0.0204(7) 0.0219(6) 0.0180(6) -0.0042(5) -0.0056(5) -0.0059(5)
C11 0.0229(8) 0.0227(6) 0.0173(6) -0.0038(5) -0.0026(5) -0.0048(6)
C12 0.0178(7) 0.0231(6) 0.0220(7) -0.0042(5) -0.0003(5) -0.0048(6)
C13 0.0162(7) 0.0220(6) 0.0219(6) -0.0046(5) -0.0028(5) -0.0054(5)
C14 0.0154(7) 0.0165(6) 0.0198(6) -0.0045(5) -0.0042(5) -0.0025(5)
C15 0.0149(7) 0.0206(6) 0.0191(6) -0.0050(5) -0.0038(5) -0.0045(5)
F16 0.0436(6) 0.0552(6) 0.0173(4) -0.0094(4) -0.0051(4) -0.0262(5)

loop_
_atom_type_symbol
_atom_type_description
_atom_type_scat_dispersion_real
_atom_type_scat_dispersion_imag
_atom_type_scat_source
C C 0.0181 0.0091 'International Tables Vol C Tables 4.2.6.8 and 6.1.1.4'
F F 0.0727 0.0534 'International Tables Vol C Tables 4.2.6.8 and 6.1.1.4'
N N 0.0311 0.0180 'International Tables Vol C Tables 4.2.6.8 and 6.1.1.4'
H H 0.0000 0.0000 'International Tables Vol C Tables 4.2.6.8 and 6.1.1.4'

loop_
_geom_angle_atom_site_label_1
_geom_angle_atom_site_label_2
_geom_angle_atom_site_label_3
_geom_angle
C6 N1 C2 114.97(12)
N1 C2 C3 124.73(13)
N1 C2 N7 114.61(12)
C3 C2 N7 120.66(11)
C2 C3 C4 117.35(12)
C2 C3 H3 122.9(10)
C4 C3 H3 119.7(10)
C5 C4 C3 119.51(13)
C5 C4 H4 120.4(10)
C3 C4 H4 120.1(10)
C6 C5 C4 116.20(12)
C6 C5 H5 123.7(11)
C4 C5 H5 120.1(11)
N1 C6 F16 114.60(12)
N1 C6 C5 127.23(13)
F16 C6 C5 118.17(12)
C15 N7 N8 114.05(11)
C15 N7 C2 126.60(11)
N8 N7 C2 119.35(10)
C9 N8 N7 103.14(10)
N8 C9 C10 127.21(12)
N8 C9 C14 112.24(11)
C10 C9 C14 120.55(12)
C11 C10 C9 117.47(12)
C11 C10 H10 124.0(10)
C9 C10 H10 118.6(10)
C10 C11 C12 122.03(12)
C10 C11 H11 119.5(10)
C12 C11 H11 118.5(10)
C13 C12 C11 121.74(13)
C13 C12 H12 120.0(11)
C11 C12 H12 118.3(11)
C12 C13 C14 117.53(12)
C12 C13 H13 120.1(10)
C14 C13 H13 122.4(10)
C15 C14 C13 134.97(12)
C15 C14 C9 104.35(11)
C13 C14 C9 120.67(12)
N7 C15 C14 106.23(11)
N7 C15 H15 124.0(10)
C14 C15 H15 129.8(10)

loop_
_geom_bond_atom_site_label_1
_geom_bond_atom_site_label_2
_geom_bond_distance
N1 C6 1.3074(18)
N1 C2 1.3396(17)
C2 C3 1.3833(18)
C2 N7 1.4180(17)
C3 C4 1.3911(18)
C3 H3 0.959(18)
C4 C5 1.3859(19)
C4 H4 0.945(17)
C5 C6 1.379(2)
C5 H5 0.980(18)
C6 F16 1.3539(15)
N7 C15 1.3552(16)
N7 N8 1.3649(14)
N8 C9 1.3442(17)
C9 C10 1.4261(17)
C9 C14 1.4269(17)
C10 C11 1.3645(19)
C10 H10 0.996(17)
C11 C12 1.4309(19)
C11 H11 1.002(18)
C12 C13 1.3716(18)
C12 H12 0.959(18)
C13 C14 1.4199(18)
C13 H13 0.973(17)
C14 C15 1.3884(17)
C15 H15 0.937(18)
